data_7251831
loop_
_publ_author_name
'Zhang, Yuqi'
'Yao, Yuan'
'Dou, Peihao'
'Cheng, Qing'
'Zhang, Yanqiang'

_publ_section_title
;
 Catalytic ignition of the [BMIM]DCA-H2O2 propellant with the
 Cu(vim)2(DCA)2 complex
;
_journal_issue 18
_journal_name_full 'RSC Advances'
_journal_page_first 16748
_journal_page_last 16755
_journal_paper_doi 10.1039/D6RA00294C
_journal_volume 16
_journal_year 2026
_chemical_formula_moiety '2(C7 H6 Mn0.5 N5)'
_chemical_formula_sum 'C14 H12 Mn N10'
_chemical_formula_weight 375.28
_space_group_crystal_system triclinic
_space_group_IT_number 2
_space_group_name_Hall '-P 1'
_space_group_name_H-M_alt 'P -1'
_atom_sites_solution_hydrogens geom
_atom_sites_solution_primary direct
_atom_sites_solution_secondary difmap
_audit_creation_date 2024-10-10
_audit_creation_method
;
  Olex2 1.1
  (compiled 2011.02.15 svn.r1672, GUI svn.r3494)
;
_audit_update_record
;
2025-12-18 deposited with the CCDC.	2026-03-13 downloaded from the CCDC.
;
_cell_angle_alpha 104.611(8)
_cell_angle_beta 94.881(8)
_cell_angle_gamma 95.641(8)
_cell_formula_units_Z 1
_cell_length_a 6.5511(7)
_cell_length_b 7.5013(8)
_cell_length_c 8.9897(8)
_cell_measurement_reflns_used 1053
_cell_measurement_temperature 117.60(10)
_cell_measurement_theta_max 27.6830
_cell_measurement_theta_min 4.1330
_cell_volume 422.63(8)
_computing_cell_refinement
;
CrysAlisPro, Agilent Technologies,
Version 1.171.37.35 (release 13-08-2014 CrysAlis171 .NET)
(compiled Aug 13 2014,18:06:01)
;
_computing_data_collection
;
CrysAlisPro, Agilent Technologies,
Version 1.171.37.35 (release 13-08-2014 CrysAlis171 .NET)
(compiled Aug 13 2014,18:06:01)
;
_computing_data_reduction
;
CrysAlisPro, Agilent Technologies,
Version 1.171.37.35 (release 13-08-2014 CrysAlis171 .NET)
(compiled Aug 13 2014,18:06:01)
;
_computing_molecular_graphics
;
O. V. Dolomanov, L. J. Bourhis, R. J. Gildea, J. A. K. Howard and H. Puschmann,
OLEX2: a complete structure solution, refinement and analysis program.
J. Appl. Cryst. (2009). 42, 339-341.
;
_computing_publication_material
;
O. V. Dolomanov, L. J. Bourhis, R. J. Gildea, J. A. K. Howard and H. Puschmann,
OLEX2: a complete structure solution, refinement and analysis program.
J. Appl. Cryst. (2009). 42, 339-341.
;
_computing_structure_refinement 'SHELXL-97 (Sheldrick, 1997)'
_computing_structure_solution 'smtbx-flip (Bourhis, 2008)'
_diffrn_ambient_environment N~2~
_diffrn_ambient_temperature 117.60(10)
_diffrn_detector 'CCD plate'
_diffrn_detector_area_resol_mean 16.0971
_diffrn_detector_type Eos
_diffrn_measured_fraction_theta_full 0.9980
_diffrn_measured_fraction_theta_max 0.5219
_diffrn_measurement_details
;
#__ type_ start__ end____ width___ exp.time_
  1 omega    0.00   82.00   1.0000    1.0000
omega____ theta____ kappa____ phi______ frames
    -       16.2414   57.0000   30.0000 82

#__ type_ start__ end____ width___ exp.time_
  2 omega   27.00   66.00   1.0000    1.0000
omega____ theta____ kappa____ phi______ frames
    -       16.2414   57.0000   90.0000 39

#__ type_ start__ end____ width___ exp.time_
  3 omega   35.00   60.00   1.0000    1.0000
omega____ theta____ kappa____ phi______ frames
    -       16.2414  178.0000  -90.0000 25

#__ type_ start__ end____ width___ exp.time_
  4 omega   36.00   87.00   1.0000    1.0000
omega____ theta____ kappa____ phi______ frames
    -       16.2414  178.0000 -120.0000 51

#__ type_ start__ end____ width___ exp.time_
  5 omega  -39.00   42.00   1.0000    1.0000
omega____ theta____ kappa____ phi______ frames
    -       16.2414  -77.0000  -90.0000 81

#__ type_ start__ end____ width___ exp.time_
  6 omega  -24.00   15.00   1.0000    1.0000
omega____ theta____ kappa____ phi______ frames
    -      -11.0070  -99.0000 -150.0000 39
;
_diffrn_measurement_device 'four-circle diffractometer'
_diffrn_measurement_device_type 'Xcalibur, Eos, Gemini'
_diffrn_measurement_method '\w scans'
_diffrn_orient_matrix_UB_11 -0.0740603000
_diffrn_orient_matrix_UB_12 -0.0390110000
_diffrn_orient_matrix_UB_13 0.0397546000
_diffrn_orient_matrix_UB_21 -0.0577237000
_diffrn_orient_matrix_UB_22 -0.0479845000
_diffrn_orient_matrix_UB_23 -0.0717391000
_diffrn_orient_matrix_UB_31 0.0563586000
_diffrn_orient_matrix_UB_32 -0.0766410000
_diffrn_orient_matrix_UB_33 -0.0030387000
_diffrn_radiation_monochromator graphite
_diffrn_radiation_probe x-ray
_diffrn_radiation_type 'Mo K\a'
_diffrn_radiation_wavelength 0.71073
_diffrn_reflns_av_R_equivalents 0.0382
_diffrn_reflns_av_unetI/netI 0.0686
_diffrn_reflns_limit_h_max 8
_diffrn_reflns_limit_h_min -7
_diffrn_reflns_limit_k_max 9
_diffrn_reflns_limit_k_min -7
_diffrn_reflns_limit_l_max 11
_diffrn_reflns_limit_l_min -11
_diffrn_reflns_number 2734
_diffrn_reflns_theta_full 25.99
_diffrn_reflns_theta_max 25.99
_diffrn_reflns_theta_min 3.15
_diffrn_source 'Enhance (Mo) X-ray Source'
_exptl_absorpt_coefficient_mu 0.801
_exptl_absorpt_correction_T_max 1.00000
_exptl_absorpt_correction_T_min 0.94881
_exptl_absorpt_correction_type multi-scan
_exptl_absorpt_process_details
;
CrysAlisPro, Agilent Technologies,
Version 1.171.37.35 (release 13-08-2014 CrysAlis171 .NET)
(compiled Aug 13 2014,18:06:01)
Empirical absorption correction using spherical harmonics,
 implemented in SCALE3 ABSPACK scaling algorithm.
;
_exptl_crystal_density_diffrn 1.474
_exptl_crystal_density_method 'not measured'
_exptl_crystal_F_000 191
_exptl_crystal_size_max 0.37
_exptl_crystal_size_mid 0.29
_exptl_crystal_size_min 0.27
_refine_diff_density_max 0.268
_refine_diff_density_min -0.310
_refine_diff_density_rms 0.071
_refine_ls_extinction_method none
_refine_ls_goodness_of_fit_ref 1.100
_refine_ls_hydrogen_treatment mixed
_refine_ls_matrix_type full
_refine_ls_number_parameters 115
_refine_ls_number_reflns 1618
_refine_ls_number_restraints 0
_refine_ls_restrained_S_all 1.100
_refine_ls_R_factor_all 0.0485
_refine_ls_R_factor_gt 0.0411
_refine_ls_shift/su_max 0.001
_refine_ls_shift/su_mean 0.000
_refine_ls_structure_factor_coef Fsqd
_refine_ls_weighting_details 'calc w=1/[\s^2^(Fo^2^)+(0.0228P)^2^+0.0269P] where P=(Fo^2^+2Fc^2^)/3'
_refine_ls_weighting_scheme calc
_refine_ls_wR_factor_gt 0.0794
_refine_ls_wR_factor_ref 0.0874
_reflns_number_gt 1402
_reflns_number_total 1618
_reflns_threshold_expression >2sigma(I)
_cod_data_source_file d6ra00294c2.cif
_cod_data_source_block exp_9423
_cod_original_cell_volume 422.64(7)
_cod_database_code 7251831
_reflns_odcompleteness_completeness 99.80
_reflns_odcompleteness_iscentric 1
_reflns_odcompleteness_theta 25.07

loop_
_space_group_symop_id
_space_group_symop_operation_xyz
1 'x, y, z'
2 '-x, -y, -z'

loop_
_atom_site_label
_atom_site_type_symbol
_atom_site_fract_x
_atom_site_fract_y
_atom_site_fract_z
_atom_site_U_iso_or_equiv
_atom_site_adp_type
_atom_site_occupancy
_atom_site_symmetry_multiplicity
_atom_site_calc_flag
_atom_site_refinement_flags
_atom_site_disorder_assembly
_atom_site_disorder_group
Mn1 Mn 0.5000 1.0000 1.0000 0.01945(19) Uani 1 2 d S . .
N2 N 0.0105(3) 0.8186(3) 0.6126(2) 0.0202(5) Uani 1 1 d . . .
N4 N 0.8312(3) 0.4764(3) 0.8380(3) 0.0293(6) Uani 1 1 d . . .
N3 N 0.6985(3) 0.7741(3) 0.9353(3) 0.0267(5) Uani 1 1 d . . .
C1 C 0.0974(4) 0.9152(4) 0.7558(3) 0.0216(6) Uani 1 1 d . . .
H1 H 0.0312 1.0015 0.8261 0.026 Uiso 1 1 calc R . .
N1 N 0.2853(3) 0.8746(3) 0.7858(2) 0.0210(5) Uani 1 1 d . . .
N5 N 0.6910(3) 0.1794(3) 0.8808(2) 0.0244(5) Uani 1 1 d . . .
C6 C 0.7545(3) 0.6312(4) 0.8934(3) 0.0191(6) Uani 1 1 d . . .
C7 C 0.7512(4) 0.3229(4) 0.8657(3) 0.0192(6) Uani 1 1 d . . .
C3 C 0.1539(4) 0.7102(4) 0.5464(3) 0.0256(6) Uani 1 1 d . . .
H3 H 0.1392 0.6281 0.4455 0.031 Uiso 1 1 calc R . .
C4 C -0.1869(4) 0.8384(4) 0.5446(3) 0.0266(6) Uani 1 1 d . . .
H4 H -0.2693 0.9170 0.6071 0.032 Uiso 1 1 calc R . .
C2 C 0.3186(4) 0.7442(4) 0.6535(3) 0.0239(6) Uani 1 1 d . . .
H2 H 0.4411 0.6867 0.6404 0.029 Uiso 1 1 calc R . .
C5 C -0.2628(4) 0.7561(4) 0.4024(3) 0.0328(7) Uani 1 1 d . . .
H5A H -0.1847 0.6765 0.3366 0.039 Uiso 1 1 calc R . .
H5B H -0.3963 0.7757 0.3645 0.039 Uiso 1 1 calc R . .

loop_
_atom_site_aniso_label
_atom_site_aniso_U_11
_atom_site_aniso_U_22
_atom_site_aniso_U_33
_atom_site_aniso_U_23
_atom_site_aniso_U_13
_atom_site_aniso_U_12
Mn1 0.0215(3) 0.0138(3) 0.0230(3) 0.0046(2) 0.0019(2) 0.0027(2)
N2 0.0197(10) 0.0185(12) 0.0215(11) 0.0053(9) 0.0025(9) -0.0027(9)
N4 0.0365(13) 0.0168(13) 0.0377(14) 0.0065(11) 0.0205(11) 0.0056(11)
N3 0.0271(12) 0.0176(13) 0.0374(14) 0.0087(10) 0.0076(10) 0.0049(10)
C1 0.0227(13) 0.0191(14) 0.0228(14) 0.0057(11) 0.0048(11) -0.0008(11)
N1 0.0215(11) 0.0161(12) 0.0239(12) 0.0042(9) 0.0039(9) -0.0023(9)
N5 0.0266(11) 0.0199(13) 0.0281(13) 0.0065(10) 0.0074(10) 0.0052(10)
C6 0.0202(13) 0.0186(14) 0.0196(13) 0.0087(11) 0.0027(10) -0.0025(11)
C7 0.0194(13) 0.0188(15) 0.0188(13) 0.0020(11) 0.0046(10) 0.0051(11)
C3 0.0262(13) 0.0230(15) 0.0248(14) -0.0001(12) 0.0096(12) 0.0008(12)
C4 0.0241(13) 0.0260(16) 0.0323(16) 0.0124(13) 0.0020(12) 0.0040(12)
C2 0.0215(13) 0.0222(15) 0.0266(14) 0.0030(12) 0.0079(11) 0.0006(11)
C5 0.0309(15) 0.0350(18) 0.0308(16) 0.0095(13) -0.0037(12) 0.0006(13)

loop_
_atom_type_symbol
_atom_type_description
_atom_type_scat_dispersion_real
_atom_type_scat_dispersion_imag
_atom_type_scat_source
C C 0.0033 0.0016 'International Tables Vol C Tables 4.2.6.8 and 6.1.1.4'
H H 0.0000 0.0000 'International Tables Vol C Tables 4.2.6.8 and 6.1.1.4'
Mn Mn 0.3368 0.7283 'International Tables Vol C Tables 4.2.6.8 and 6.1.1.4'
N N 0.0061 0.0033 'International Tables Vol C Tables 4.2.6.8 and 6.1.1.4'

loop_
_geom_angle_atom_site_label_1
_geom_angle_atom_site_label_2
_geom_angle_atom_site_label_3
_geom_angle
_geom_angle_site_symmetry_1
_geom_angle_site_symmetry_3
_geom_angle_publ_flag
N3 Mn1 N3 180.000(1) 2_677 . ?
N3 Mn1 N5 90.84(8) . 1_565 ?
N3 Mn1 N5 89.16(8) . 2_667 ?
N3 Mn1 N5 90.84(8) 2_677 2_667 ?
N3 Mn1 N5 89.16(8) 2_677 1_565 ?
N1 Mn1 N3 89.46(8) . 2_677 ?
N1 Mn1 N3 90.54(8) 2_677 2_677 ?
N1 Mn1 N3 90.54(8) . . ?
N1 Mn1 N3 89.46(8) 2_677 . ?
N1 Mn1 N1 180.000(1) . 2_677 ?
N1 Mn1 N5 92.10(8) 2_677 2_667 ?
N1 Mn1 N5 92.10(8) . 1_565 ?
N1 Mn1 N5 87.90(8) 2_677 1_565 ?
N1 Mn1 N5 87.90(8) . 2_667 ?
N5 Mn1 N5 180.00(9) 1_565 2_667 ?
C1 N2 C3 106.9(2) . . ?
C1 N2 C4 124.8(2) . . ?
C3 N2 C4 128.1(2) . . ?
C7 N4 C6 119.4(2) . . ?
C6 N3 Mn1 163.14(19) . . ?
N2 C1 H1 124.2 . . ?
N1 C1 N2 111.7(2) . . ?
N1 C1 H1 124.2 . . ?
C1 N1 Mn1 126.49(15) . . ?
C1 N1 C2 104.7(2) . . ?
C2 N1 Mn1 128.73(16) . . ?
C7 N5 Mn1 150.98(17) . 1_545 ?
N3 C6 N4 174.2(3) . . ?
N5 C7 N4 174.0(2) . . ?
N2 C3 H3 127.0 . . ?
C2 C3 N2 106.0(2) . . ?
C2 C3 H3 127.0 . . ?
N2 C4 H4 117.7 . . ?
C5 C4 N2 124.5(2) . . ?
C5 C4 H4 117.7 . . ?
N1 C2 H2 124.7 . . ?
C3 C2 N1 110.7(2) . . ?
C3 C2 H2 124.7 . . ?
C4 C5 H5A 120.0 . . ?
C4 C5 H5B 120.0 . . ?
H5A C5 H5B 120.0 . . ?

loop_
_geom_bond_atom_site_label_1
_geom_bond_atom_site_label_2
_geom_bond_distance
_geom_bond_site_symmetry_2
_geom_bond_publ_flag
Mn1 N3 2.228(2) . ?
Mn1 N3 2.228(2) 2_677 ?
Mn1 N1 2.222(2) . ?
Mn1 N1 2.222(2) 2_677 ?
Mn1 N5 2.269(2) 2_667 ?
Mn1 N5 2.269(2) 1_565 ?
N2 C1 1.353(3) . ?
N2 C3 1.378(3) . ?
N2 C4 1.420(3) . ?
N4 C6 1.310(3) . ?
N4 C7 1.308(3) . ?
N3 C6 1.150(3) . ?
C1 H1 0.9500 . ?
C1 N1 1.319(3) . ?
N1 C2 1.385(3) . ?
N5 Mn1 2.269(2) 1_545 ?
N5 C7 1.154(3) . ?
C3 H3 0.9500 . ?
C3 C2 1.342(4) . ?
C4 H4 0.9500 . ?
C4 C5 1.302(3) . ?
C2 H2 0.9500 . ?
C5 H5A 0.9500 . ?
C5 H5B 0.9500 . ?

loop_
_geom_torsion_atom_site_label_1
_geom_torsion_atom_site_label_2
_geom_torsion_atom_site_label_3
_geom_torsion_atom_site_label_4
_geom_torsion
_geom_torsion_site_symmetry_1
_geom_torsion_site_symmetry_2
_geom_torsion_site_symmetry_3
_geom_torsion_site_symmetry_4
_geom_torsion_publ_flag
Mn1 N3 C6 N4 136(2) . . . . ?
Mn1 N1 C2 C3 -177.05(19) . . . . ?
Mn1 N5 C7 N4 176(2) 1_545 . . . ?
N2 C1 N1 Mn1 177.76(16) . . . . ?
N2 C1 N1 C2 -0.2(3) . . . . ?
N2 C3 C2 N1 -1.1(3) . . . . ?
N3 Mn1 N3 C6 131(100) 2_677 . . . ?
N3 Mn1 N1 C1 -14.4(2) 2_677 . . . ?
N3 Mn1 N1 C1 165.6(2) . . . . ?
N3 Mn1 N1 C2 163.0(2) 2_677 . . . ?
N3 Mn1 N1 C2 -17.0(2) . . . . ?
C1 N2 C3 C2 1.0(3) . . . . ?
C1 N2 C4 C5 174.2(3) . . . . ?
C1 N1 C2 C3 0.8(3) . . . . ?
N1 Mn1 N3 C6 -44.2(7) . . . . ?
N1 Mn1 N3 C6 135.8(7) 2_677 . . . ?
N1 Mn1 N1 C1 169(100) 2_677 . . . ?
N1 Mn1 N1 C2 -14(100) 2_677 . . . ?
N5 Mn1 N3 C6 43.7(7) 2_667 . . . ?
N5 Mn1 N3 C6 -136.3(7) 1_565 . . . ?
N5 Mn1 N1 C1 -103.5(2) 1_565 . . . ?
N5 Mn1 N1 C1 76.5(2) 2_667 . . . ?
N5 Mn1 N1 C2 -106.1(2) 2_667 . . . ?
N5 Mn1 N1 C2 73.9(2) 1_565 . . . ?
C6 N4 C7 N5 170(3) . . . . ?
C7 N4 C6 N3 -175(3) . . . . ?
C3 N2 C1 N1 -0.5(3) . . . . ?
C3 N2 C4 C5 -1.5(5) . . . . ?
C4 N2 C1 N1 -177.1(2) . . . . ?
C4 N2 C3 C2 177.4(3) . . . . ?
